data_2022722
loop_
_publ_author_name
'Su, Kexin'
'Luo, Jiangshui'
'Van Meervelt, Luc'

_publ_section_title
;
 Crystal structure and Hirshfeld surface analysis of
 <i>N</i>-{<i>N</i>-[amino-(di-methyl-amino)-meth-yl]carbamimido-yl}-3-bromo-benzene-sulfonamide.
;
_journal_coeditor_code PK2683
_journal_issue 'Pt 4'
_journal_name_full 'Acta crystallographica. Section E, Crystallographic communications'
_journal_page_first 367
_journal_page_last 372
_journal_paper_doi 10.1107/S2056989023002165
_journal_volume 79
_journal_year 2023
_chemical_formula_iupac 'C10 H14 Br N5 O2 S'
_chemical_formula_moiety 'C10 H14 Br N5 O2 S'
_chemical_formula_sum 'C10 H14 Br N5 O2 S'
_chemical_formula_weight 348.23
_chemical_name_systematic <i>N</i>-{<i>N</i>-[Amino(dimethylamino)methyl]carbamimidoyl}-3-bromobenzenesulfonamide
_space_group_crystal_system triclinic
_space_group_IT_number 2
_space_group_name_Hall '-P 1'
_space_group_name_H-M_alt 'P -1'
_atom_sites_solution_hydrogens mixed
_atom_sites_solution_primary dual
_audit_creation_method
;
Olex2 1.3
(compiled 2020.11.12 svn.r5f609507 for OlexSys, GUI svn.r6408)
;
_cell_angle_alpha 103.393(5)
_cell_angle_beta 96.380(4)
_cell_angle_gamma 97.934(4)
_cell_formula_units_Z 4
_cell_length_a 10.3839(5)
_cell_length_b 11.3296(6)
_cell_length_c 12.3477(7)
_cell_measurement_reflns_used 4121
_cell_measurement_temperature 294(2)
_cell_measurement_theta_max 25.8880
_cell_measurement_theta_min 2.7980
_cell_volume 1384.10(13)
_computing_cell_refinement
;
CrysAlisPro 1.171.42.73a (Rigaku OD, 2022)
;
_computing_data_collection
;
CrysAlisPro 1.171.42.73a (Rigaku OD, 2022)
;
_computing_data_reduction
;
CrysAlisPro 1.171.42.73a (Rigaku OD, 2022)
;
_computing_molecular_graphics
;
Olex2 1.3 (Dolomanov <i>et al.</i>,  2009)
;
_computing_publication_material
;
Olex2 1.3 (Dolomanov <i>et al.</i>,  2009)
;
_computing_structure_refinement
;
<i>SHELXL2016/4</i> (Sheldrick, 2015b)
;
_computing_structure_solution
;
<i>SHELXT2014/5</i> (Sheldrick, 2015a)
;
_diffrn_ambient_temperature 294(2)
_diffrn_detector 'CCD plate'
_diffrn_detector_area_resol_mean 15.9631
_diffrn_measured_fraction_theta_full 0.999
_diffrn_measured_fraction_theta_max 0.999
_diffrn_measurement_device 'four-circle diffractometer'
_diffrn_measurement_device_type 'SuperNova, Single source at offset/far, Eos'
_diffrn_measurement_method '\w scans'
_diffrn_radiation_monochromator mirror
_diffrn_radiation_probe x-ray
_diffrn_radiation_type 'Mo K\a'
_diffrn_radiation_wavelength 0.71073
_diffrn_reflns_av_R_equivalents 0.0508
_diffrn_reflns_av_unetI/netI 0.0732
_diffrn_reflns_limit_h_max 12
_diffrn_reflns_limit_h_min -12
_diffrn_reflns_limit_k_max 14
_diffrn_reflns_limit_k_min -14
_diffrn_reflns_limit_l_max 15
_diffrn_reflns_limit_l_min -15
_diffrn_reflns_number 16803
_diffrn_reflns_theta_full 25.242
_diffrn_reflns_theta_max 26.370
_diffrn_reflns_theta_min 2.501
_diffrn_source 'micro-focus sealed X-ray tube'
_exptl_absorpt_coefficient_mu 3.127
_exptl_absorpt_correction_T_max 1.00000
_exptl_absorpt_correction_T_min 0.41717
_exptl_absorpt_correction_type multi-scan
_exptl_absorpt_process_details
;
(CrysAlisPro; Rigaku OD, 2022)
;
_exptl_crystal_colour colourless
_exptl_crystal_density_diffrn 1.671
_exptl_crystal_description block
_exptl_crystal_F_000 704
_exptl_crystal_size_max 0.6
_exptl_crystal_size_mid 0.3
_exptl_crystal_size_min 0.3
_refine_diff_density_max 1.050
_refine_diff_density_min -0.883
_refine_ls_extinction_method none
_refine_ls_goodness_of_fit_ref 1.018
_refine_ls_hydrogen_treatment mixed
_refine_ls_matrix_type full
_refine_ls_number_parameters 372
_refine_ls_number_reflns 5658
_refine_ls_number_restraints 0
_refine_ls_restrained_S_all 1.018
_refine_ls_R_factor_all 0.1023
_refine_ls_R_factor_gt 0.0531
_refine_ls_shift/su_max 0.000
_refine_ls_shift/su_mean 0.000
_refine_ls_structure_factor_coef Fsqd
_refine_ls_weighting_details 'w=1/[\s^2^(Fo^2^)+(0.0350P)^2^+1.4413P] where P=(Fo^2^+2Fc^2^)/3'
_refine_ls_weighting_scheme calc
_refine_ls_wR_factor_gt 0.0981
_refine_ls_wR_factor_ref 0.1167
_reflns_number_gt 3549
_reflns_number_total 5658
_reflns_threshold_expression 'I > 2\s(I)'
_cod_data_source_file pk2683sup1.cif
_cod_data_source_block I
_cod_depositor_comments 'Adding full bibliography for 2022722.cif.'
_cod_database_code 2022722
_cod_database_fobs_code 2022722
_shelx_space_group_comment
;
The symmetry employed for this shelxl refinement is uniquely defined
by the following loop, which should always be used as a source of
symmetry information in preference to the above space-group names.
They are only intended as comments.
;

loop_
_space_group_symop_operation_xyz
'x, y, z'
'-x, -y, -z'

loop_
_atom_site_type_symbol
_atom_site_label
_atom_site_fract_x
_atom_site_fract_y
_atom_site_fract_z
_atom_site_U_iso_or_equiv
_atom_site_adp_type
_atom_site_calc_flag
_atom_site_occupancy
_atom_site_disorder_assembly
_atom_site_disorder_group
C C1 -0.0600(5) 0.7080(4) 0.0460(3) 0.0392(11) Uani d 1 . .
C C2 0.0355(4) 0.6995(4) 0.1296(3) 0.0357(11) Uani d 1 . .
H H2 0.111511 0.758247 0.153617 0.043 Uiso calc 1 . .
C C3 0.0135(4) 0.5996(4) 0.1764(3) 0.0318(10) Uani d 1 . .
C C4 -0.0994(5) 0.5123(4) 0.1403(4) 0.0442(12) Uani d 1 . .
H H4 -0.112981 0.445965 0.172576 0.053 Uiso calc 1 . .
C C5 -0.1915(5) 0.5246(5) 0.0562(4) 0.0530(13) Uani d 1 . .
H H5 -0.267409 0.465854 0.031437 0.064 Uiso calc 1 . .
C C6 -0.1727(5) 0.6219(5) 0.0087(4) 0.0469(13) Uani d 1 . .
H H6 -0.235200 0.629864 -0.048086 0.056 Uiso calc 1 . .
Br Br7 -0.03344(6) 0.84386(6) -0.02036(5) 0.0661(2) Uani d 1 . .
S S8 0.13699(11) 0.58384(11) 0.28223(9) 0.0367(3) Uani d 1 . .
O O9 0.0932(3) 0.4667(3) 0.3068(3) 0.0508(9) Uani d 1 . .
O O10 0.2597(3) 0.5961(3) 0.2382(3) 0.0503(9) Uani d 1 . .
N N11 0.1473(3) 0.6992(3) 0.3852(3) 0.0347(9) Uani d 1 . .
H H11 0.214239 0.756936 0.396878 0.042 Uiso calc 0.15(4) . .
C C12 0.0568(4) 0.7124(4) 0.4561(3) 0.0337(10) Uani d 1 . .
N N13 0.0563(3) 0.8161(3) 0.5341(3) 0.0324(8) Uani d 1 . .
C C14 0.1437(4) 0.9194(4) 0.5488(3) 0.0308(10) Uani d 1 . .
N N15 0.2461(4) 0.9308(4) 0.4932(4) 0.0435(11) Uani d 1 . .
H H15A 0.301(5) 0.992(5) 0.506(4) 0.052 Uiso d 1 . .
H H15B 0.253(5) 0.871(5) 0.438(5) 0.052 Uiso d 0.85(4) . .
N N16 -0.0418(5) 0.6209(4) 0.4518(4) 0.0513(12) Uani d 1 . .
H H16A -0.088(5) 0.634(5) 0.500(4) 0.062 Uiso d 1 . .
H H16B -0.035(5) 0.549(5) 0.422(4) 0.062 Uiso d 1 . .
N N17 0.1270(3) 1.0179(3) 0.6273(3) 0.0364(9) Uani d 1 . .
C C18 0.0186(5) 1.0110(5) 0.6928(4) 0.0543(14) Uani d 1 . .
H H18A -0.035482 0.931202 0.666556 0.081 Uiso calc 1 . .
H H18B -0.033126 1.073065 0.684068 0.081 Uiso calc 1 . .
H H18C 0.053284 1.024212 0.770841 0.081 Uiso calc 1 . .
C C19 0.2135(5) 1.1361(4) 0.6488(4) 0.0494(13) Uani d 1 . .
H H19A 0.303190 1.125183 0.663859 0.074 Uiso calc 1 . .
H H19B 0.192002 1.192125 0.712777 0.074 Uiso calc 1 . .
H H19C 0.202254 1.169086 0.584087 0.074 Uiso calc 1 . .
C C20 0.5361(5) 0.1808(4) 0.0442(4) 0.0398(12) Uani d 1 . .
C C21 0.4466(4) 0.1344(4) 0.1054(3) 0.0359(11) Uani d 1 . .
H H21 0.356697 0.128306 0.084312 0.043 Uiso calc 1 . .
C C22 0.4950(4) 0.0973(4) 0.1993(3) 0.0311(10) Uani d 1 . .
C C23 0.6286(5) 0.1067(4) 0.2308(4) 0.0484(13) Uani d 1 . .
H H23 0.660272 0.083478 0.294840 0.058 Uiso calc 1 . .
C C24 0.7145(5) 0.1507(5) 0.1663(5) 0.0645(16) Uani d 1 . .
H H24 0.804515 0.155822 0.186400 0.077 Uiso calc 1 . .
C C25 0.6690(5) 0.1871(5) 0.0730(5) 0.0527(14) Uani d 1 . .
H H25 0.727602 0.215887 0.029400 0.063 Uiso calc 1 . .
Br Br26 0.47490(7) 0.23897(6) -0.08045(5) 0.0725(2) Uani d 1 . .
S S27 0.38479(12) 0.04014(10) 0.28332(9) 0.0356(3) Uani d 1 . .
O O28 0.4452(3) -0.0477(3) 0.3299(3) 0.0496(9) Uani d 1 . .
O O29 0.2591(3) -0.0032(3) 0.2118(3) 0.0467(8) Uani d 1 . .
N N30 0.3838(3) 0.1539(3) 0.3879(3) 0.0343(9) Uani d 1 . .
H H30 0.428755 0.156416 0.451519 0.041 Uiso calc 0.15(4) . .
C C31 0.3160(4) 0.2461(4) 0.3813(3) 0.0319(10) Uani d 1 . .
N N32 0.3220(3) 0.3472(3) 0.4660(3) 0.0330(8) Uani d 1 . .
C C33 0.4065(4) 0.3742(4) 0.5619(3) 0.0307(10) Uani d 1 . .
N N34 0.4890(4) 0.3022(4) 0.5916(3) 0.0414(10) Uani d 1 . .
H H34A 0.550(5) 0.327(4) 0.648(4) 0.050 Uiso d 1 . .
H H34B 0.486(5) 0.234(5) 0.543(5) 0.050 Uiso d 0.85(4) . .
N N35 0.2361(4) 0.2468(4) 0.2884(3) 0.0434(11) Uani d 1 . .
H H35A 0.213(5) 0.182(4) 0.239(4) 0.052 Uiso d 1 . .
H H35B 0.196(5) 0.301(4) 0.295(4) 0.052 Uiso d 1 . .
N N36 0.4036(4) 0.4825(3) 0.6346(3) 0.0418(10) Uani d 1 . .
C C37 0.3317(5) 0.5744(4) 0.6032(4) 0.0510(13) Uani d 1 . .
H H37A 0.290176 0.544562 0.526308 0.076 Uiso calc 1 . .
H H37B 0.391734 0.649473 0.611375 0.076 Uiso calc 1 . .
H H37C 0.266048 0.589615 0.651189 0.076 Uiso calc 1 . .
C C38 0.4763(5) 0.5172(5) 0.7476(4) 0.0593(15) Uani d 1 . .
H H38A 0.473851 0.445938 0.777398 0.089 Uiso calc 1 . .
H H38B 0.437222 0.578041 0.794622 0.089 Uiso calc 1 . .
H H38C 0.565894 0.550465 0.745539 0.089 Uiso calc 1 . .

loop_
_atom_site_aniso_label
_atom_site_aniso_U_11
_atom_site_aniso_U_22
_atom_site_aniso_U_33
_atom_site_aniso_U_12
_atom_site_aniso_U_13
_atom_site_aniso_U_23
C1 0.048(3) 0.042(3) 0.027(2) 0.016(3) 0.005(2) 0.003(2)
C2 0.035(3) 0.036(3) 0.033(2) 0.005(2) 0.002(2) 0.002(2)
C3 0.028(3) 0.033(3) 0.030(2) 0.008(2) 0.0028(19) -0.0012(19)
C4 0.040(3) 0.039(3) 0.049(3) 0.003(2) -0.001(2) 0.009(2)
C5 0.039(3) 0.047(3) 0.061(3) -0.003(3) -0.010(3) 0.005(3)
C6 0.037(3) 0.057(3) 0.040(3) 0.014(3) -0.008(2) 0.001(3)
Br7 0.0806(4) 0.0701(4) 0.0497(3) 0.0082(3) -0.0065(3) 0.0297(3)
S8 0.0382(7) 0.0386(7) 0.0329(6) 0.0165(6) 0.0017(5) 0.0036(5)
O9 0.070(2) 0.0349(19) 0.051(2) 0.0233(18) 0.0047(18) 0.0108(16)
O10 0.0370(19) 0.070(2) 0.0405(18) 0.0223(18) 0.0074(15) -0.0008(17)
N11 0.033(2) 0.038(2) 0.0307(19) 0.0037(18) 0.0064(17) 0.0028(17)
C12 0.036(3) 0.034(3) 0.033(2) 0.008(2) 0.003(2) 0.012(2)
N13 0.035(2) 0.030(2) 0.0323(19) 0.0048(18) 0.0110(17) 0.0060(17)
C14 0.034(3) 0.035(3) 0.024(2) 0.008(2) 0.0017(19) 0.0094(19)
N15 0.040(3) 0.041(3) 0.042(2) -0.012(2) 0.013(2) 0.003(2)
N16 0.060(3) 0.031(2) 0.061(3) -0.001(2) 0.028(2) 0.002(2)
N17 0.036(2) 0.035(2) 0.035(2) 0.0012(19) 0.0055(18) 0.0046(17)
C18 0.057(4) 0.048(3) 0.058(3) 0.012(3) 0.028(3) 0.003(3)
C19 0.052(3) 0.034(3) 0.056(3) 0.000(3) 0.002(3) 0.005(2)
C20 0.058(3) 0.030(3) 0.033(2) 0.011(2) 0.013(2) 0.006(2)
C21 0.039(3) 0.035(3) 0.032(2) 0.010(2) 0.008(2) 0.003(2)
C22 0.034(3) 0.027(2) 0.029(2) 0.005(2) 0.007(2) 0.0001(18)
C23 0.043(3) 0.054(3) 0.054(3) 0.010(3) 0.007(3) 0.025(3)
C24 0.036(3) 0.079(4) 0.089(4) 0.013(3) 0.015(3) 0.037(4)
C25 0.051(4) 0.047(3) 0.068(4) 0.009(3) 0.026(3) 0.021(3)
Br26 0.1075(5) 0.0769(5) 0.0443(3) 0.0238(4) 0.0172(3) 0.0299(3)
S27 0.0461(7) 0.0289(6) 0.0326(6) 0.0081(6) 0.0128(5) 0.0053(5)
O28 0.075(2) 0.0375(19) 0.0488(19) 0.0247(18) 0.0270(18) 0.0193(16)
O29 0.043(2) 0.045(2) 0.0437(19) -0.0034(16) 0.0109(16) -0.0031(16)
N30 0.044(2) 0.032(2) 0.0283(18) 0.0132(18) 0.0067(17) 0.0045(16)
C31 0.032(3) 0.033(3) 0.031(2) 0.005(2) 0.010(2) 0.008(2)
N32 0.032(2) 0.031(2) 0.035(2) 0.0084(17) 0.0030(17) 0.0033(16)
C33 0.024(2) 0.030(2) 0.035(2) 0.000(2) 0.008(2) 0.006(2)
N34 0.039(3) 0.040(3) 0.037(2) 0.008(2) -0.0092(19) 0.001(2)
N35 0.049(3) 0.043(3) 0.037(2) 0.019(2) -0.002(2) 0.0046(19)
N36 0.049(2) 0.034(2) 0.036(2) 0.007(2) 0.0013(19) -0.0022(18)
C37 0.056(3) 0.032(3) 0.060(3) 0.006(3) 0.008(3) 0.002(2)
C38 0.063(4) 0.054(3) 0.046(3) 0.013(3) -0.005(3) -0.014(3)

loop_
_atom_type_symbol
_atom_type_description
_atom_type_scat_dispersion_real
_atom_type_scat_dispersion_imag
_atom_type_scat_source
C C 0.0033 0.0016 'International Tables Vol C Tables 4.2.6.8 and 6.1.1.4'
H H 0.0000 0.0000 'International Tables Vol C Tables 4.2.6.8 and 6.1.1.4'
Br Br -0.2901 2.4595 'International Tables Vol C Tables 4.2.6.8 and 6.1.1.4'
N N 0.0061 0.0033 'International Tables Vol C Tables 4.2.6.8 and 6.1.1.4'
O O 0.0106 0.0060 'International Tables Vol C Tables 4.2.6.8 and 6.1.1.4'
S S 0.1246 0.1234 'International Tables Vol C Tables 4.2.6.8 and 6.1.1.4'

loop_
_geom_angle_atom_site_label_1
_geom_angle_atom_site_label_2
_geom_angle_atom_site_label_3
_geom_angle_site_symmetry_1
_geom_angle_site_symmetry_3
_geom_angle
_geom_angle_publ_flag
C2 C1 Br7 . . 118.5(4) ?
C6 C1 C2 . . 122.4(4) ?
C6 C1 Br7 . . 119.1(3) ?
C1 C2 H2 . . 121.4 ?
C1 C2 C3 . . 117.2(4) ?
C3 C2 H2 . . 121.4 ?
C2 C3 S8 . . 118.3(3) ?
C4 C3 C2 . . 121.2(4) ?
C4 C3 S8 . . 120.4(3) ?
C3 C4 H4 . . 120.3 ?
C5 C4 C3 . . 119.3(5) ?
C5 C4 H4 . . 120.3 ?
C4 C5 H5 . . 119.6 ?
C6 C5 C4 . . 120.8(5) ?
C6 C5 H5 . . 119.6 ?
C1 C6 H6 . . 120.5 ?
C5 C6 C1 . . 119.0(4) ?
C5 C6 H6 . . 120.5 ?
O9 S8 C3 . . 105.9(2) ?
O9 S8 N11 . . 114.05(19) ?
O10 S8 C3 . . 106.56(19) ?
O10 S8 O9 . . 116.50(19) ?
O10 S8 N11 . . 106.7(2) ?
N11 S8 C3 . . 106.42(19) ?
S8 N11 H11 . . 118.1 ?
C12 N11 S8 . . 123.7(3) ?
C12 N11 H11 . . 118.1 ?
N13 C12 N11 . . 123.7(4) ?
N13 C12 N16 . . 114.6(4) ?
N16 C12 N11 . . 121.7(4) ?
C12 N13 C14 . . 123.6(4) ?
N13 C14 N17 . . 116.7(4) ?
N15 C14 N13 . . 125.2(4) ?
N15 C14 N17 . . 118.1(4) ?
C14 N15 H15A . . 124(4) ?
C14 N15 H15B . . 119(4) ?
H15A N15 H15B . . 117(5) ?
C12 N16 H16A . . 116(4) ?
C12 N16 H16B . . 119(4) ?
H16A N16 H16B . . 120(5) ?
C14 N17 C18 . . 120.9(4) ?
C14 N17 C19 . . 121.8(4) ?
C19 N17 C18 . . 117.3(4) ?
N17 C18 H18A . . 109.5 ?
N17 C18 H18B . . 109.5 ?
N17 C18 H18C . . 109.5 ?
H18A C18 H18B . . 109.5 ?
H18A C18 H18C . . 109.5 ?
H18B C18 H18C . . 109.5 ?
N17 C19 H19A . . 109.5 ?
N17 C19 H19B . . 109.5 ?
N17 C19 H19C . . 109.5 ?
H19A C19 H19B . . 109.5 ?
H19A C19 H19C . . 109.5 ?
H19B C19 H19C . . 109.5 ?
C21 C20 Br26 . . 119.5(4) ?
C25 C20 C21 . . 121.3(4) ?
C25 C20 Br26 . . 119.1(4) ?
C20 C21 H21 . . 120.9 ?
C20 C21 C22 . . 118.1(4) ?
C22 C21 H21 . . 120.9 ?
C21 C22 S27 . . 120.2(3) ?
C23 C22 C21 . . 120.9(4) ?
C23 C22 S27 . . 118.9(3) ?
C22 C23 H23 . . 120.3 ?
C24 C23 C22 . . 119.3(5) ?
C24 C23 H23 . . 120.3 ?
C23 C24 H24 . . 119.6 ?
C25 C24 C23 . . 120.8(5) ?
C25 C24 H24 . . 119.6 ?
C20 C25 H25 . . 120.3 ?
C24 C25 C20 . . 119.5(5) ?
C24 C25 H25 . . 120.3 ?
O28 S27 C22 . . 106.94(19) ?
O28 S27 O29 . . 117.7(2) ?
O28 S27 N30 . . 105.69(19) ?
O29 S27 C22 . . 106.34(19) ?
O29 S27 N30 . . 113.73(18) ?
N30 S27 C22 . . 105.63(19) ?
S27 N30 H30 . . 118.3 ?
C31 N30 S27 . . 123.3(3) ?
C31 N30 H30 . . 118.3 ?
N32 C31 N30 . . 124.1(4) ?
N35 C31 N30 . . 123.0(4) ?
N35 C31 N32 . . 112.9(4) ?
C33 N32 C31 . . 123.7(4) ?
N32 C33 N36 . . 115.6(4) ?
N34 C33 N32 . . 125.8(4) ?
N34 C33 N36 . . 118.6(4) ?
C33 N34 H34A . . 123(3) ?
C33 N34 H34B . . 115(4) ?
H34A N34 H34B . . 121(5) ?
C31 N35 H35A . . 119(3) ?
C31 N35 H35B . . 115(4) ?
H35A N35 H35B . . 123(5) ?
C33 N36 C37 . . 122.3(4) ?
C33 N36 C38 . . 122.0(4) ?
C38 N36 C37 . . 115.7(4) ?
N36 C37 H37A . . 109.5 ?
N36 C37 H37B . . 109.5 ?
N36 C37 H37C . . 109.5 ?
H37A C37 H37B . . 109.5 ?
H37A C37 H37C . . 109.5 ?
H37B C37 H37C . . 109.5 ?
N36 C38 H38A . . 109.5 ?
N36 C38 H38B . . 109.5 ?
N36 C38 H38C . . 109.5 ?
H38A C38 H38B . . 109.5 ?
H38A C38 H38C . . 109.5 ?
H38B C38 H38C . . 109.5 ?

loop_
_geom_bond_atom_site_label_1
_geom_bond_atom_site_label_2
_geom_bond_site_symmetry_2
_geom_bond_distance
_geom_bond_publ_flag
C1 C2 . 1.381(6) ?
C1 C6 . 1.374(6) ?
C1 Br7 . 1.906(5) ?
C2 H2 . 0.9300 ?
C2 C3 . 1.389(6) ?
C3 C4 . 1.382(6) ?
C3 S8 . 1.784(4) ?
C4 H4 . 0.9300 ?
C4 C5 . 1.377(6) ?
C5 H5 . 0.9300 ?
C5 C6 . 1.366(7) ?
C6 H6 . 0.9300 ?
S8 O9 . 1.453(3) ?
S8 O10 . 1.441(3) ?
S8 N11 . 1.581(4) ?
N11 H11 . 0.8600 ?
N11 C12 . 1.354(5) ?
C12 N13 . 1.336(5) ?
C12 N16 . 1.340(6) ?
N13 C14 . 1.341(5) ?
C14 N15 . 1.336(5) ?
C14 N17 . 1.343(5) ?
N15 H15A . 0.80(5) ?
N15 H15B . 0.86(6) ?
N16 H16A . 0.80(5) ?
N16 H16B . 0.83(5) ?
N17 C18 . 1.461(5) ?
N17 C19 . 1.457(6) ?
C18 H18A . 0.9600 ?
C18 H18B . 0.9600 ?
C18 H18C . 0.9600 ?
C19 H19A . 0.9600 ?
C19 H19B . 0.9600 ?
C19 H19C . 0.9600 ?
C20 C21 . 1.385(6) ?
C20 C25 . 1.374(7) ?
C20 Br26 . 1.890(4) ?
C21 H21 . 0.9300 ?
C21 C22 . 1.388(6) ?
C22 C23 . 1.381(6) ?
C22 S27 . 1.782(4) ?
C23 H23 . 0.9300 ?
C23 C24 . 1.378(7) ?
C24 H24 . 0.9300 ?
C24 C25 . 1.369(7) ?
C25 H25 . 0.9300 ?
S27 O28 . 1.439(3) ?
S27 O29 . 1.446(3) ?
S27 N30 . 1.602(3) ?
N30 H30 . 0.8600 ?
N30 C31 . 1.350(5) ?
C31 N32 . 1.349(5) ?
C31 N35 . 1.342(6) ?
N32 C33 . 1.340(5) ?
C33 N34 . 1.339(5) ?
C33 N36 . 1.349(5) ?
N34 H34A . 0.85(5) ?
N34 H34B . 0.85(6) ?
N35 H35A . 0.83(5) ?
N35 H35B . 0.78(5) ?
N36 C37 . 1.459(6) ?
N36 C38 . 1.449(6) ?
C37 H37A . 0.9600 ?
C37 H37B . 0.9600 ?
C37 H37C . 0.9600 ?
C38 H38A . 0.9600 ?
C38 H38B . 0.9600 ?
C38 H38C . 0.9600 ?

loop_
_geom_hbond_atom_site_label_D
_geom_hbond_atom_site_label_H
_geom_hbond_atom_site_label_A
_geom_hbond_site_symmetry_D
_geom_hbond_site_symmetry_H
_geom_hbond_site_symmetry_A
_geom_hbond_distance_DH
_geom_hbond_distance_HA
_geom_hbond_distance_DA
_geom_hbond_angle_DHA
_geom_hbond_publ_flag
N15 H15B N11 1_555 1_555 1_555 0.86(6) 2.02(6) 2.655(6) 130(5) yes
N16 H16B O9 1_555 1_555 1_555 0.83(6) 2.19(5) 2.830(6) 134(5) yes
N34 H34B N30 1_555 1_555 1_555 0.86(6) 2.02(6) 2.696(5) 135(5) yes
N35 H35A O29 1_555 1_555 1_555 0.83(5) 2.18(5) 2.823(6) 136(4) yes
N35 H35B O9 1_555 1_555 1_555 0.78(5) 2.27(5) 3.049(6) 175(5) yes
N16 H16A N32 1_555 1_555 2_566 0.81(5) 2.54(5) 3.225(6) 144(4) yes
N34 H34A O10 1_555 1_555 2_666 0.85(5) 2.23(5) 3.063(5) 165(4) yes

loop_
_geom_torsion_atom_site_label_1
_geom_torsion_atom_site_label_2
_geom_torsion_atom_site_label_3
_geom_torsion_atom_site_label_4
_geom_torsion_site_symmetry_1
_geom_torsion_site_symmetry_2
_geom_torsion_site_symmetry_3
_geom_torsion_site_symmetry_4
_geom_torsion
_geom_torsion_publ_flag
C1 C2 C3 C4 . . . . 0.1(6) ?
C1 C2 C3 S8 . . . . 178.5(3) ?
C2 C1 C6 C5 . . . . 0.3(7) ?
C2 C3 C4 C5 . . . . 0.2(6) ?
C2 C3 S8 O9 . . . . -174.6(3) ?
C2 C3 S8 O10 . . . . -49.9(4) ?
C2 C3 S8 N11 . . . . 63.6(4) ?
C3 C4 C5 C6 . . . . -0.3(7) ?
C3 S8 N11 C12 . . . . 74.5(4) ?
C4 C3 S8 O9 . . . . 3.7(4) ?
C4 C3 S8 O10 . . . . 128.4(3) ?
C4 C3 S8 N11 . . . . -118.0(3) ?
C4 C5 C6 C1 . . . . 0.0(7) ?
C6 C1 C2 C3 . . . . -0.4(6) ?
Br7 C1 C2 C3 . . . . 180.0(3) ?
Br7 C1 C6 C5 . . . . 179.9(4) ?
S8 C3 C4 C5 . . . . -178.1(4) ?
S8 N11 C12 N13 . . . . -171.1(3) ?
S8 N11 C12 N16 . . . . 7.9(6) ?
O9 S8 N11 C12 . . . . -41.9(4) ?
O10 S8 N11 C12 . . . . -172.0(3) ?
N11 C12 N13 C14 . . . . 1.6(6) ?
C12 N13 C14 N15 . . . . -4.1(7) ?
C12 N13 C14 N17 . . . . 177.1(4) ?
N13 C14 N17 C18 . . . . 0.1(6) ?
N13 C14 N17 C19 . . . . -178.3(4) ?
N15 C14 N17 C18 . . . . -178.7(4) ?
N15 C14 N17 C19 . . . . 2.8(6) ?
N16 C12 N13 C14 . . . . -177.5(4) ?
C20 C21 C22 C23 . . . . 0.1(6) ?
C20 C21 C22 S27 . . . . 178.6(3) ?
C21 C20 C25 C24 . . . . -2.2(8) ?
C21 C22 C23 C24 . . . . -1.6(7) ?
C21 C22 S27 O28 . . . . 149.4(3) ?
C21 C22 S27 O29 . . . . 22.8(4) ?
C21 C22 S27 N30 . . . . -98.3(4) ?
C22 C23 C24 C25 . . . . 1.1(8) ?
C22 S27 N30 C31 . . . . 78.0(4) ?
C23 C22 S27 O28 . . . . -32.1(4) ?
C23 C22 S27 O29 . . . . -158.7(4) ?
C23 C22 S27 N30 . . . . 80.1(4) ?
C23 C24 C25 C20 . . . . 0.7(8) ?
C25 C20 C21 C22 . . . . 1.8(7) ?
Br26 C20 C21 C22 . . . . -177.3(3) ?
Br26 C20 C25 C24 . . . . 176.9(4) ?
S27 C22 C23 C24 . . . . 180.0(4) ?
S27 N30 C31 N32 . . . . -174.7(3) ?
S27 N30 C31 N35 . . . . 4.6(6) ?
O28 S27 N30 C31 . . . . -168.8(3) ?
O29 S27 N30 C31 . . . . -38.2(4) ?
N30 C31 N32 C33 . . . . 7.6(7) ?
C31 N32 C33 N34 . . . . -5.4(7) ?
C31 N32 C33 N36 . . . . 176.4(4) ?
N32 C33 N36 C37 . . . . -10.9(6) ?
N32 C33 N36 C38 . . . . 171.7(4) ?
N34 C33 N36 C37 . . . . 170.8(4) ?
N34 C33 N36 C38 . . . . -6.6(6) ?
N35 C31 N32 C33 . . . . -171.8(4) ?
